data_7010800
loop_
_publ_author_name
'Yong-Joo Kim'
'Yong-Su Kwak'
'Young-Seon Joo'
'Soon-W. Lee'

_publ_section_title
;
 Reactions of palladium(II) and platinum(II) bis(azido) complexes with
 isocyanides: synthesis and structural characterization of
 palladium(II) and platinum(II) complexes containing carbodiimido (or
 bis(carbodiimido)) and bis(tetrazolato) ligands
;
_journal_issue 2
_journal_name_full 'J. Chem. Soc., Dalton Trans.'
_journal_page_first 144
_journal_page_last 151
_journal_paper_doi 10.1039/b103916b
_journal_year 2002
_chemical_formula_sum 'C16 H36 N8 P2 Pd'
_chemical_formula_weight 508.87
_chemical_name_systematic
; 
? 
;
_space_group_IT_number 14
_symmetry_space_group_name_Hall '-P 2yn'
_symmetry_space_group_name_H-M 'P 1 21/n 1'
_atom_sites_solution_hydrogens geom
_atom_sites_solution_primary direct
_atom_sites_solution_secondary difmap
_audit_creation_method SHELXL-97
_cell_angle_alpha 90.00
_cell_angle_beta 92.422(9)
_cell_angle_gamma 90.00
_cell_formula_units_Z 2
_cell_length_a 6.3758(8)
_cell_length_b 15.6567(13)
_cell_length_c 12.6709(15)
_cell_measurement_temperature 294(2)
_cell_volume 1263.7(2)
_computing_structure_refinement 'SHELXL-97 (Sheldrick, 1997)'
_computing_structure_solution 'SHELXS-97 (Sheldrick, 1990)'
_diffrn_ambient_temperature 294(2)
_diffrn_measured_fraction_theta_full 0.949
_diffrn_measured_fraction_theta_max 0.949
_diffrn_radiation_monochromator graphite
_diffrn_radiation_source 'fine-focus sealed tube'
_diffrn_radiation_type MoK\a
_diffrn_radiation_wavelength 0.71073
_diffrn_reflns_av_R_equivalents 0.0380
_diffrn_reflns_av_sigmaI/netI 0.0280
_diffrn_reflns_limit_h_max 0
_diffrn_reflns_limit_h_min -7
_diffrn_reflns_limit_k_max 18
_diffrn_reflns_limit_k_min 0
_diffrn_reflns_limit_l_max 15
_diffrn_reflns_limit_l_min -15
_diffrn_reflns_number 2399
_diffrn_reflns_theta_full 24.99
_diffrn_reflns_theta_max 24.99
_diffrn_reflns_theta_min 2.07
_exptl_absorpt_coefficient_mu 0.877
_exptl_crystal_density_diffrn 1.337
_exptl_crystal_density_method 'not measured'
_exptl_crystal_F_000 528
_refine_diff_density_max 0.621
_refine_diff_density_min -0.379
_refine_diff_density_rms 0.059
_refine_ls_extinction_coef 0.0089(9)
_refine_ls_extinction_expression Fc^*^=kFc[1+0.001xFc^2^\l^3^/sin(2\q)]^-1/4^
_refine_ls_extinction_method SHELXL
_refine_ls_goodness_of_fit_ref 1.015
_refine_ls_hydrogen_treatment mixed
_refine_ls_matrix_type full
_refine_ls_number_parameters 125
_refine_ls_number_reflns 2192
_refine_ls_number_restraints 0
_refine_ls_restrained_S_all 1.015
_refine_ls_R_factor_all 0.0308
_refine_ls_R_factor_gt 0.0282
_refine_ls_shift/su_max 0.022
_refine_ls_shift/su_mean 0.002
_refine_ls_structure_factor_coef Fsqd
_refine_ls_weighting_details 'w=1/[\s^2^(Fo^2^)+(0.0418P)^2^+0.7286P] where P=(Fo^2^+2Fc^2^)/3'
_refine_ls_weighting_scheme calc
_refine_ls_wR_factor_gt 0.0760
_refine_ls_wR_factor_ref 0.0784
_reflns_number_gt 2009
_reflns_number_total 2192
_reflns_threshold_expression >2sigma(I)
_cod_data_source_file b103916b.txt
_cod_data_source_block pdcnr
_cod_depositor_comments
;
The following automatic conversions were performed:

'_refine_ls_weighting_scheme' value 'calc
w=1/[\s^2^(Fo^2^)+(0.0418P)^2^+0.7286P] where P=(Fo^2^+2Fc^2^)/3' was
changed to 'calc'. New tag '_refine_ls_weighting_details' was
created. The value of the new tag was set to
'w=1/[\s^2^(Fo^2^)+(0.0418P)^2^+0.7286P] where P=(Fo^2^+2Fc^2^)/3'.

Automatic conversion script
Id: cif_fix_values 3143 2015-03-26 13:38:13Z robertas 
;
_cod_database_code 7010800

loop_
_symmetry_equiv_pos_as_xyz
'x, y, z'
'-x+1/2, y+1/2, -z+1/2'
'-x, -y, -z'
'x-1/2, -y-1/2, z-1/2'

loop_
_atom_site_label
_atom_site_type_symbol
_atom_site_fract_x
_atom_site_fract_y
_atom_site_fract_z
_atom_site_U_iso_or_equiv
_atom_site_adp_type
_atom_site_occupancy
_atom_site_calc_flag
_atom_site_refinement_flags
_atom_site_disorder_assembly
_atom_site_disorder_group
Pd1 Pd 0.0000 0.5000 0.5000 0.03311(13) Uani 1 d S . .
P1 P 0.13054(11) 0.39761(4) 0.38945(5) 0.04083(18) Uani 1 d . . .
N1 N 0.0357(4) 0.63836(15) 0.33267(18) 0.0508(6) Uani 1 d . . .
N2 N 0.1651(5) 0.70108(17) 0.3014(2) 0.0720(8) Uani 1 d . . .
N3 N 0.3310(5) 0.69592(19) 0.3615(3) 0.0758(8) Uani 1 d . . .
N4 N 0.3137(4) 0.63206(16) 0.4340(2) 0.0620(7) Uani 1 d . . .
C1 C 0.2105(5) 0.29715(18) 0.4485(2) 0.0608(8) Uani 1 d . . .
H1A H 0.0995 0.2753 0.4897 0.091 Uiso 1 calc R . .
H1B H 0.3339 0.3057 0.4933 0.091 Uiso 1 calc R . .
H1C H 0.2408 0.2570 0.3939 0.091 Uiso 1 calc R . .
C2 C -0.0654(6) 0.3656(2) 0.2896(3) 0.0705(10) Uani 1 d . . .
H2A H -0.1188 0.4153 0.2530 0.106 Uiso 1 calc R . .
H2B H -0.1784 0.3369 0.3227 0.106 Uiso 1 calc R . .
H2C H -0.0031 0.3277 0.2403 0.106 Uiso 1 calc R . .
C3 C 0.3572(6) 0.4272(2) 0.3169(3) 0.0734(10) Uani 1 d . . .
H3A H 0.3311 0.4808 0.2818 0.110 Uiso 1 calc R . .
H3B H 0.3840 0.3840 0.2655 0.110 Uiso 1 calc R . .
H3C H 0.4771 0.4327 0.3649 0.110 Uiso 1 calc R . .
C4 C 0.1268(4) 0.59606(16) 0.4154(2) 0.0423(6) Uani 1 d . . .
C5 C -0.1698(6) 0.6276(3) 0.2823(3) 0.0713(9) Uani 1 d . . .
H5A H -0.2548 0.6775 0.2955 0.086 Uiso 1 calc R . .
H5B H -0.2379 0.5784 0.3123 0.086 Uiso 1 calc R . .
C6 C -0.1545(9) 0.6150(4) 0.1623(4) 0.1159(17) Uani 1 d . . .
H6A H -0.0964 0.6664 0.1324 0.139 Uiso 1 calc R . .
H6B H -0.0577 0.5686 0.1501 0.139 Uiso 1 calc R . .
C7 C -0.3528(11) 0.5962(4) 0.1074(4) 0.144(2) Uani 1 d . . .
H7A H -0.4543 0.6408 0.1201 0.173 Uiso 1 calc R . .
H7B H -0.4084 0.5423 0.1313 0.173 Uiso 1 calc R . .
C8 C -0.3070(19) 0.5916(5) -0.0122(5) 0.214(5) Uani 1 d . . .
H8A H -0.4340 0.5777 -0.0520 0.321 Uiso 1 calc R . .
H8B H -0.2036 0.5483 -0.0232 0.321 Uiso 1 calc R . .
H8C H -0.2553 0.6458 -0.0351 0.321 Uiso 1 calc R . .

loop_
_atom_site_aniso_label
_atom_site_aniso_U_11
_atom_site_aniso_U_22
_atom_site_aniso_U_33
_atom_site_aniso_U_23
_atom_site_aniso_U_13
_atom_site_aniso_U_12
Pd1 0.03966(19) 0.02841(18) 0.03199(18) 0.00017(8) 0.01017(11) 0.00016(9)
P1 0.0453(4) 0.0377(3) 0.0403(3) -0.0068(3) 0.0111(3) 0.0035(3)
N1 0.0634(14) 0.0457(12) 0.0441(12) 0.0114(10) 0.0129(11) -0.0038(11)
N2 0.092(2) 0.0551(16) 0.0704(18) 0.0254(13) 0.0243(16) -0.0115(15)
N3 0.0765(19) 0.0646(18) 0.088(2) 0.0217(15) 0.0179(17) -0.0205(15)
N4 0.0576(15) 0.0536(14) 0.0757(17) 0.0121(12) 0.0108(13) -0.0114(12)
C1 0.078(2) 0.0458(16) 0.0596(18) -0.0077(13) 0.0088(15) 0.0156(14)
C2 0.071(2) 0.074(2) 0.065(2) -0.0290(17) -0.0114(16) 0.0153(17)
C3 0.072(2) 0.071(2) 0.080(2) -0.0136(17) 0.0426(18) -0.0023(16)
C4 0.0477(14) 0.0356(13) 0.0445(13) 0.0005(11) 0.0137(11) 0.0012(11)
C5 0.080(2) 0.076(2) 0.0575(19) 0.0194(16) -0.0044(16) -0.0029(18)
C6 0.140(4) 0.132(4) 0.074(3) 0.021(3) -0.017(3) -0.033(3)
C7 0.177(6) 0.152(6) 0.100(4) 0.020(4) -0.034(4) -0.012(5)
C8 0.394(15) 0.174(7) 0.070(3) 0.008(4) -0.040(6) -0.026(8)

loop_
_atom_type_symbol
_atom_type_description
_atom_type_scat_dispersion_real
_atom_type_scat_dispersion_imag
_atom_type_scat_source
C C 0.0033 0.0016 'International Tables Vol C Tables 4.2.6.8 and 6.1.1.4'
H H 0.0000 0.0000 'International Tables Vol C Tables 4.2.6.8 and 6.1.1.4'
N N 0.0061 0.0033 'International Tables Vol C Tables 4.2.6.8 and 6.1.1.4'
P P 0.1023 0.0942 'International Tables Vol C Tables 4.2.6.8 and 6.1.1.4'
Pd Pd -0.9988 1.0072 'International Tables Vol C Tables 4.2.6.8 and 6.1.1.4'

loop_
_geom_angle_atom_site_label_1
_geom_angle_atom_site_label_2
_geom_angle_atom_site_label_3
_geom_angle
_geom_angle_site_symmetry_1
_geom_angle_site_symmetry_3
_geom_angle_publ_flag
C4 Pd1 C4 180.0 3_566 . ?
C4 Pd1 P1 91.84(8) 3_566 3_566 ?
C4 Pd1 P1 88.16(8) . 3_566 ?
C4 Pd1 P1 88.16(8) 3_566 . ?
C4 Pd1 P1 91.84(8) . . ?
P1 Pd1 P1 180.0 3_566 . ?
C3 P1 C1 102.50(17) . . ?
C3 P1 C2 105.01(18) . . ?
C1 P1 C2 102.88(17) . . ?
C3 P1 Pd1 116.58(11) . . ?
C1 P1 Pd1 117.16(10) . . ?
C2 P1 Pd1 111.12(11) . . ?
C4 N1 N2 109.6(3) . . ?
C4 N1 C5 129.7(2) . . ?
N2 N1 C5 120.6(3) . . ?
N3 N2 N1 106.2(2) . . ?
N2 N3 N4 111.0(2) . . ?
C4 N4 N3 106.8(3) . . ?
N4 C4 N1 106.4(2) . . ?
N4 C4 Pd1 126.3(2) . . ?
N1 C4 Pd1 127.2(2) . . ?
N1 C5 C6 111.0(3) . . ?
C7 C6 C5 114.2(5) . . ?
C6 C7 C8 106.4(6) . . ?

loop_
_geom_bond_atom_site_label_1
_geom_bond_atom_site_label_2
_geom_bond_distance
_geom_bond_site_symmetry_2
_geom_bond_publ_flag
Pd1 C4 2.034(3) 3_566 ?
Pd1 C4 2.034(3) . ?
Pd1 P1 2.3072(6) 3_566 ?
Pd1 P1 2.3072(6) . ?
P1 C3 1.806(3) . ?
P1 C1 1.806(3) . ?
P1 C2 1.811(3) . ?
N1 C4 1.350(4) . ?
N1 N2 1.352(3) . ?
N1 C5 1.443(4) . ?
N2 N3 1.280(4) . ?
N3 N4 1.365(4) . ?
N4 C4 1.331(4) . ?
C5 C6 1.540(6) . ?
C6 C7 1.447(8) . ?
C7 C8 1.557(8) . ?
